data_4065892
loop_
_publ_author_name
'Tomson, Neil C.'
'Arnold, John'
'Bergman, Robert G.'

_publ_section_title
;
 Halo, Alkyl, Aryl, and Bis(imido) Complexes of Niobium Supported by the
 beta-Diketiminato Ligand.
;
_journal_issue 13
_journal_name_full Organometallics
_journal_page_first 2926
_journal_page_last 2942
_journal_paper_doi 10.1021/om1001827
_journal_volume 29
_journal_year 2010
_chemical_formula_moiety 'C44 H69 N6 Nb'
_chemical_formula_sum 'C44 H69 N6 Nb'
_chemical_formula_weight 774.96
_chemical_name_systematic
; 
 ? 
;
_space_group_IT_number 14
_symmetry_cell_setting monoclinic
_symmetry_space_group_name_Hall '-P 2yn'
_symmetry_space_group_name_H-M 'P 1 21/n 1'
_atom_sites_solution_hydrogens geom
_atom_sites_solution_primary direct
_atom_sites_solution_secondary difmap
_audit_creation_method SHELXL-97
_cell_angle_alpha 90.00
_cell_angle_beta 107.887(3)
_cell_angle_gamma 90.00
_cell_formula_units_Z 4
_cell_length_a 15.530(3)
_cell_length_b 12.284(2)
_cell_length_c 23.724(4)
_cell_measurement_reflns_used 3108
_cell_measurement_temperature 130(2)
_cell_measurement_theta_max 44.343
_cell_measurement_theta_min 6.875
_cell_volume 4307.1(13)
_computing_cell_refinement 'Bruker SAINT v 7.07'
_computing_data_collection 'Bruker SMART v5.054d'
_computing_data_reduction 'Bruker SAINT v 7.07'
_computing_molecular_graphics 'Bruker-AXS XP v.6'
_computing_publication_material 'Bruker-AXS XP v.6'
_computing_structure_refinement 'SHELXL-97 (Sheldrick, 2008)'
_computing_structure_solution 'SHELXS-97 (Sheldrick, 2008)'
_diffrn_ambient_temperature 130(2)
_diffrn_measured_fraction_theta_full 0.988
_diffrn_measured_fraction_theta_max 0.988
_diffrn_measurement_device_type 'SMART 1000'
_diffrn_measurement_method '\w scans'
_diffrn_radiation_monochromator graphite
_diffrn_radiation_source 'fine-focus sealed tube'
_diffrn_radiation_type MoK\a
_diffrn_radiation_wavelength 0.71073
_diffrn_reflns_av_R_equivalents 0.0457
_diffrn_reflns_av_sigmaI/netI 0.0606
_diffrn_reflns_limit_h_max 17
_diffrn_reflns_limit_h_min -17
_diffrn_reflns_limit_k_max 13
_diffrn_reflns_limit_k_min -13
_diffrn_reflns_limit_l_max 26
_diffrn_reflns_limit_l_min -14
_diffrn_reflns_number 17130
_diffrn_reflns_theta_full 23.54
_diffrn_reflns_theta_max 23.54
_diffrn_reflns_theta_min 3.44
_exptl_absorpt_coefficient_mu 0.315
_exptl_absorpt_correction_T_max 1
_exptl_absorpt_correction_T_min 0.921823
_exptl_absorpt_correction_type empirical
_exptl_absorpt_process_details 'Blessing, 1995'
_exptl_crystal_colour yellow
_exptl_crystal_density_diffrn 1.195
_exptl_crystal_density_method 'not measured'
_exptl_crystal_description block
_exptl_crystal_F_000 1664
_exptl_crystal_size_max 0.20
_exptl_crystal_size_mid 0.15
_exptl_crystal_size_min 0.07
_refine_diff_density_max 0.717
_refine_diff_density_min -0.393
_refine_diff_density_rms 0.064
_refine_ls_extinction_method none
_refine_ls_goodness_of_fit_ref 1.071
_refine_ls_hydrogen_treatment constr
_refine_ls_matrix_type full
_refine_ls_number_parameters 460
_refine_ls_number_reflns 6328
_refine_ls_number_restraints 0
_refine_ls_restrained_S_all 1.071
_refine_ls_R_factor_all 0.0792
_refine_ls_R_factor_gt 0.0406
_refine_ls_shift/su_max 0.003
_refine_ls_shift/su_mean 0.000
_refine_ls_structure_factor_coef Fsqd
_refine_ls_weighting_details 'calc w=1/[\s^2^(Fo^2^)+(0.0500P)^2^+0.0000P] where P=(Fo^2^+2Fc^2^)/3'
_refine_ls_weighting_scheme calc
_refine_ls_wR_factor_gt 0.0910
_refine_ls_wR_factor_ref 0.1032
_reflns_number_gt 4105
_reflns_number_total 6328
_reflns_threshold_expression >2sigma(I)
_cod_data_source_file om1001827_si_002.cif
_cod_data_source_block (BDI)(dmap)Nb(NtBu)2
_cod_original_cell_volume 4307.3(14)
_cod_original_sg_symbol_H-M 'P 2(1)/n'
_cod_database_code 4065892

loop_
_symmetry_equiv_pos_as_xyz
'x, y, z'
'-x+1/2, y+1/2, -z+1/2'
'-x, -y, -z'
'x-1/2, -y-1/2, z-1/2'

loop_
_atom_site_label
_atom_site_type_symbol
_atom_site_fract_x
_atom_site_fract_y
_atom_site_fract_z
_atom_site_U_iso_or_equiv
_atom_site_adp_type
_atom_site_occupancy
_atom_site_symmetry_multiplicity
_atom_site_calc_flag
_atom_site_refinement_flags
Nb1 Nb 0.88893(2) 0.75341(3) 0.118367(14) 0.02103(11) Uani 1 1 d .
N1 N 0.87398(19) 0.6107(2) 0.12924(13) 0.0285(8) Uani 1 1 d .
N2 N 0.8754(2) 0.7870(2) 0.04248(13) 0.0299(8) Uani 1 1 d .
N3 N 0.76000(19) 0.8271(2) 0.12059(13) 0.0239(7) Uani 1 1 d .
N4 N 0.94192(19) 0.8278(2) 0.21355(12) 0.0223(7) Uani 1 1 d .
N5 N 1.04047(17) 0.7457(3) 0.12641(12) 0.0234(6) Uani 1 1 d .
N6 N 1.3035(2) 0.7326(3) 0.11292(15) 0.0408(9) Uani 1 1 d .
C1 C 0.8575(3) 0.4945(3) 0.12177(18) 0.0359(10) Uani 1 1 d .
C2 C 0.7705(3) 0.4675(3) 0.1356(2) 0.0642(15) Uani 1 1 d .
H2A H 0.7760 0.4904 0.1762 0.096 Uiso 1 1 calc R
H2B H 0.7597 0.3888 0.1319 0.096 Uiso 1 1 calc R
H2C H 0.7197 0.5059 0.1078 0.096 Uiso 1 1 calc R
C3 C 0.9356(3) 0.4330(3) 0.1653(2) 0.0511(13) Uani 1 1 d .
H3A H 0.9407 0.4553 0.2059 0.077 Uiso 1 1 calc R
H3B H 0.9921 0.4497 0.1570 0.077 Uiso 1 1 calc R
H3C H 0.9239 0.3545 0.1611 0.077 Uiso 1 1 calc R
C4 C 0.8499(3) 0.4592(3) 0.05886(19) 0.0559(13) Uani 1 1 d .
H4A H 0.8000 0.4985 0.0308 0.084 Uiso 1 1 calc R
H4B H 0.8382 0.3808 0.0548 0.084 Uiso 1 1 calc R
H4C H 0.9065 0.4757 0.0506 0.084 Uiso 1 1 calc R
C5 C 0.8816(3) 0.7962(3) -0.01720(17) 0.0310(10) Uani 1 1 d .
C6 C 0.8744(3) 0.6858(3) -0.04650(19) 0.0518(13) Uani 1 1 d .
H6A H 0.9232 0.6387 -0.0230 0.078 Uiso 1 1 calc R
H6B H 0.8795 0.6942 -0.0864 0.078 Uiso 1 1 calc R
H6C H 0.8158 0.6529 -0.0490 0.078 Uiso 1 1 calc R
C7 C 0.8065(3) 0.8701(4) -0.05322(18) 0.0501(12) Uani 1 1 d .
H7A H 0.7477 0.8386 -0.0551 0.075 Uiso 1 1 calc R
H7B H 0.8108 0.8776 -0.0934 0.075 Uiso 1 1 calc R
H7C H 0.8125 0.9419 -0.0344 0.075 Uiso 1 1 calc R
C8 C 0.9736(3) 0.8440(4) -0.01390(19) 0.0542(13) Uani 1 1 d .
H8A H 1.0215 0.7956 0.0094 0.081 Uiso 1 1 calc R
H8B H 0.9801 0.9157 0.0050 0.081 Uiso 1 1 calc R
H8C H 0.9782 0.8514 -0.0540 0.081 Uiso 1 1 calc R
C9 C 0.6973(2) 0.8708(3) 0.06689(16) 0.0233(8) Uani 1 1 d .
C10 C 0.6972(2) 0.9834(3) 0.05694(16) 0.0270(9) Uani 1 1 d .
C11 C 0.6346(2) 1.0260(3) 0.00676(17) 0.0337(10) Uani 1 1 d .
H11A H 0.6336 1.1023 -0.0002 0.040 Uiso 1 1 calc R
C12 C 0.5742(3) 0.9605(3) -0.03295(18) 0.0377(11) Uani 1 1 d .
H12A H 0.5312 0.9912 -0.0668 0.045 Uiso 1 1 calc R
C13 C 0.5762(2) 0.8505(3) -0.02365(17) 0.0326(10) Uani 1 1 d .
H13A H 0.5352 0.8051 -0.0518 0.039 Uiso 1 1 calc R
C14 C 0.6368(2) 0.8041(3) 0.02599(17) 0.0275(9) Uani 1 1 d .
C15 C 0.7622(3) 1.0596(3) 0.09931(17) 0.0328(10) Uani 1 1 d .
H15A H 0.8003 1.0157 0.1333 0.039 Uiso 1 1 calc R
C16 C 0.8242(3) 1.1142(4) 0.0695(2) 0.0558(13) Uani 1 1 d .
H16A H 0.8559 1.0585 0.0539 0.084 Uiso 1 1 calc R
H16B H 0.8685 1.1593 0.0984 0.084 Uiso 1 1 calc R
H16C H 0.7883 1.1601 0.0369 0.084 Uiso 1 1 calc R
C17 C 0.7123(3) 1.1464(4) 0.1239(2) 0.0632(14) Uani 1 1 d .
H17A H 0.6722 1.1108 0.1431 0.095 Uiso 1 1 calc R
H17B H 0.6763 1.1923 0.0914 0.095 Uiso 1 1 calc R
H17C H 0.7564 1.1915 0.1529 0.095 Uiso 1 1 calc R
C18 C 0.6358(3) 0.6812(3) 0.03379(17) 0.0326(10) Uani 1 1 d .
H18A H 0.6955 0.6599 0.0622 0.039 Uiso 1 1 calc R
C19 C 0.6240(3) 0.6184(3) -0.02279(19) 0.0559(13) Uani 1 1 d .
H19A H 0.6706 0.6406 -0.0404 0.084 Uiso 1 1 calc R
H19B H 0.5640 0.6335 -0.0507 0.084 Uiso 1 1 calc R
H19C H 0.6297 0.5403 -0.0140 0.084 Uiso 1 1 calc R
C20 C 0.5628(4) 0.6452(4) 0.0604(2) 0.0736(16) Uani 1 1 d .
H20A H 0.5642 0.5658 0.0644 0.110 Uiso 1 1 calc R
H20B H 0.5034 0.6679 0.0343 0.110 Uiso 1 1 calc R
H20C H 0.5738 0.6788 0.0994 0.110 Uiso 1 1 calc R
C21 C 0.6384(2) 0.8648(3) 0.16545(18) 0.0389(11) Uani 1 1 d .
H21A H 0.5984 0.8506 0.1253 0.058 Uiso 1 1 calc R
H21B H 0.6359 0.9424 0.1746 0.058 Uiso 1 1 calc R
H21C H 0.6185 0.8215 0.1939 0.058 Uiso 1 1 calc R
C22 C 0.7348(2) 0.8339(3) 0.16946(16) 0.0250(9) Uani 1 1 d .
C23 C 0.7926(2) 0.8201(3) 0.22622(17) 0.0294(9) Uani 1 1 d .
H23A H 0.7642 0.8018 0.2552 0.035 Uiso 1 1 calc R
C24 C 0.8872(3) 0.8291(3) 0.24735(16) 0.0276(9) Uani 1 1 d .
C25 C 0.9241(3) 0.8506(3) 0.31341(15) 0.0339(10) Uani 1 1 d .
H25A H 0.9874 0.8273 0.3280 0.051 Uiso 1 1 calc R
H25B H 0.8885 0.8097 0.3340 0.051 Uiso 1 1 calc R
H25C H 0.9201 0.9286 0.3210 0.051 Uiso 1 1 calc R
C26 C 1.0355(2) 0.8527(3) 0.24448(15) 0.0247(9) Uani 1 1 d .
C27 C 1.0644(2) 0.9616(3) 0.24815(16) 0.0277(9) Uani 1 1 d .
C28 C 1.1537(3) 0.9846(3) 0.28059(17) 0.0375(10) Uani 1 1 d .
H28A H 1.1744 1.0578 0.2841 0.045 Uiso 1 1 calc R
C29 C 1.2126(3) 0.9028(3) 0.30767(18) 0.0422(11) Uani 1 1 d .
H29A H 1.2731 0.9197 0.3302 0.051 Uiso 1 1 calc R
C30 C 1.1833(3) 0.7969(3) 0.30189(17) 0.0374(11) Uani 1 1 d .
H30A H 1.2247 0.7413 0.3206 0.045 Uiso 1 1 calc R
C31 C 1.0962(2) 0.7679(3) 0.26998(16) 0.0285(9) Uani 1 1 d .
C32 C 1.0033(3) 1.0528(3) 0.21452(18) 0.0353(10) Uani 1 1 d .
H32A H 0.9573 1.0192 0.1797 0.042 Uiso 1 1 calc R
C33 C 1.0566(3) 1.1365(3) 0.19052(19) 0.0508(12) Uani 1 1 d .
H33A H 1.0156 1.1939 0.1692 0.076 Uiso 1 1 calc R
H33B H 1.0841 1.1004 0.1634 0.076 Uiso 1 1 calc R
H33C H 1.1042 1.1687 0.2236 0.076 Uiso 1 1 calc R
C34 C 0.9531(3) 1.1095(4) 0.2507(2) 0.0627(14) Uani 1 1 d .
H34A H 0.9191 1.0559 0.2659 0.094 Uiso 1 1 calc R
H34B H 0.9111 1.1625 0.2259 0.094 Uiso 1 1 calc R
H34C H 0.9962 1.1472 0.2839 0.094 Uiso 1 1 calc R
C35 C 1.0686(3) 0.6491(3) 0.26261(17) 0.0314(10) Uani 1 1 d .
H35A H 1.0184 0.6420 0.2245 0.038 Uiso 1 1 calc R
C36 C 1.1462(3) 0.5765(3) 0.25848(18) 0.0422(11) Uani 1 1 d .
H36A H 1.1690 0.6031 0.2268 0.063 Uiso 1 1 calc R
H36B H 1.1244 0.5017 0.2497 0.063 Uiso 1 1 calc R
H36C H 1.1950 0.5782 0.2962 0.063 Uiso 1 1 calc R
C37 C 1.0335(3) 0.6072(3) 0.31223(18) 0.0457(12) Uani 1 1 d .
H37A H 0.9839 0.6537 0.3152 0.069 Uiso 1 1 calc R
H37B H 1.0826 0.6086 0.3499 0.069 Uiso 1 1 calc R
H37C H 1.0116 0.5324 0.3034 0.069 Uiso 1 1 calc R
C38 C 1.0952(3) 0.8331(3) 0.13450(16) 0.0291(10) Uani 1 1 d .
H38A H 1.0720 0.9004 0.1434 0.035 Uiso 1 1 calc R
C39 C 1.1811(3) 0.8328(3) 0.13102(16) 0.0326(10) Uani 1 1 d .
H39A H 1.2163 0.8975 0.1392 0.039 Uiso 1 1 calc R
C40 C 1.2178(2) 0.7372(3) 0.11537(16) 0.0302(9) Uani 1 1 d .
C41 C 1.1597(3) 0.6471(3) 0.10354(17) 0.0328(10) Uani 1 1 d .
H41A H 1.1787 0.5806 0.0907 0.039 Uiso 1 1 calc R
C42 C 1.0751(2) 0.6545(3) 0.11042(16) 0.0287(9) Uani 1 1 d .
H42A H 1.0386 0.5908 0.1034 0.034 Uiso 1 1 calc R
C43 C 1.3625(3) 0.8263(4) 0.1294(2) 0.0492(12) Uani 1 1 d .
H43A H 1.3660 0.8494 0.1696 0.074 Uiso 1 1 calc R
H43B H 1.3384 0.8860 0.1016 0.074 Uiso 1 1 calc R
H43C H 1.4231 0.8070 0.1281 0.074 Uiso 1 1 calc R
C44 C 1.3355(3) 0.6407(3) 0.08673(19) 0.0465(12) Uani 1 1 d .
H44A H 1.3227 0.5731 0.1046 0.070 Uiso 1 1 calc R
H44B H 1.4008 0.6475 0.0938 0.070 Uiso 1 1 calc R
H44C H 1.3044 0.6394 0.0440 0.070 Uiso 1 1 calc R

loop_
_atom_site_aniso_label
_atom_site_aniso_U_11
_atom_site_aniso_U_22
_atom_site_aniso_U_33
_atom_site_aniso_U_23
_atom_site_aniso_U_13
_atom_site_aniso_U_12
Nb1 0.02054(18) 0.02039(18) 0.02360(19) 0.00039(17) 0.00888(13) 0.00060(16)
N1 0.0231(18) 0.0261(18) 0.0347(19) 0.0007(14) 0.0063(15) 0.0011(13)
N2 0.0239(18) 0.0388(19) 0.0287(19) 0.0023(14) 0.0105(15) 0.0046(13)
N3 0.0211(17) 0.0243(17) 0.0258(19) 0.0005(14) 0.0065(15) 0.0004(13)
N4 0.0191(17) 0.0251(17) 0.0243(18) 0.0025(14) 0.0090(14) -0.0005(13)
N5 0.0218(15) 0.0272(16) 0.0223(16) -0.0010(16) 0.0082(12) 0.0010(16)
N6 0.026(2) 0.050(2) 0.052(2) -0.0118(18) 0.0201(16) -0.0074(16)
C1 0.040(2) 0.018(2) 0.049(3) 0.0030(19) 0.012(2) -0.0007(18)
C2 0.053(3) 0.039(3) 0.105(4) 0.023(3) 0.029(3) -0.006(2)
C3 0.057(3) 0.021(2) 0.066(3) 0.008(2) 0.006(3) 0.001(2)
C4 0.073(3) 0.030(2) 0.058(3) -0.012(2) 0.008(3) -0.007(2)
C5 0.029(2) 0.041(2) 0.025(2) 0.0028(19) 0.0101(19) -0.0005(18)
C6 0.058(3) 0.057(3) 0.040(3) 0.002(2) 0.015(2) 0.006(2)
C7 0.055(3) 0.064(3) 0.033(3) 0.011(2) 0.015(2) 0.014(2)
C8 0.049(3) 0.082(4) 0.035(3) 0.007(2) 0.018(2) -0.015(3)
C9 0.017(2) 0.030(2) 0.027(2) -0.0024(17) 0.0116(17) 0.0016(16)
C10 0.026(2) 0.030(2) 0.028(2) -0.0029(18) 0.0131(18) 0.0017(17)
C11 0.031(2) 0.034(2) 0.036(3) 0.005(2) 0.011(2) 0.0099(19)
C12 0.032(2) 0.049(3) 0.030(2) 0.007(2) 0.008(2) 0.014(2)
C13 0.026(2) 0.044(3) 0.027(2) -0.005(2) 0.0085(19) 0.0007(19)
C14 0.019(2) 0.036(2) 0.031(2) -0.0021(19) 0.0137(19) 0.0010(18)
C15 0.036(2) 0.019(2) 0.039(2) 0.0031(18) 0.005(2) 0.0028(17)
C16 0.052(3) 0.052(3) 0.063(3) -0.002(2) 0.016(3) -0.017(2)
C17 0.069(4) 0.056(3) 0.068(4) -0.026(3) 0.025(3) -0.007(3)
C18 0.024(2) 0.034(3) 0.039(3) -0.006(2) 0.009(2) -0.0101(18)
C19 0.075(4) 0.038(3) 0.056(3) -0.013(2) 0.021(3) -0.003(2)
C20 0.083(4) 0.048(3) 0.112(5) -0.003(3) 0.062(4) -0.014(3)
C21 0.028(2) 0.051(3) 0.042(3) 0.003(2) 0.015(2) 0.0064(19)
C22 0.028(2) 0.022(2) 0.028(2) 0.0004(17) 0.0131(19) 0.0013(16)
C23 0.030(2) 0.034(2) 0.028(2) 0.0031(18) 0.0159(19) -0.0014(17)
C24 0.029(2) 0.025(2) 0.030(2) 0.0034(17) 0.0105(19) 0.0036(17)
C25 0.034(2) 0.045(3) 0.025(2) -0.0010(19) 0.0137(19) -0.0016(19)
C26 0.029(2) 0.029(2) 0.019(2) 0.0022(17) 0.0128(18) 0.0010(17)
C27 0.032(2) 0.028(2) 0.025(2) 0.0022(17) 0.0111(18) -0.0001(17)
C28 0.039(3) 0.037(2) 0.033(3) 0.002(2) 0.006(2) -0.009(2)
C29 0.028(2) 0.049(3) 0.040(3) 0.004(2) -0.004(2) -0.008(2)
C30 0.027(2) 0.045(3) 0.036(3) 0.008(2) 0.003(2) 0.0026(19)
C31 0.025(2) 0.039(3) 0.023(2) 0.0032(18) 0.0088(17) 0.0000(18)
C32 0.032(2) 0.028(2) 0.040(3) -0.0005(19) 0.003(2) -0.0009(18)
C33 0.057(3) 0.044(3) 0.052(3) 0.012(2) 0.019(2) 0.006(2)
C34 0.067(4) 0.057(3) 0.078(4) 0.020(3) 0.043(3) 0.023(3)
C35 0.031(2) 0.031(2) 0.030(2) 0.0066(18) 0.0071(19) 0.0034(18)
C36 0.042(3) 0.041(3) 0.042(3) 0.000(2) 0.010(2) 0.009(2)
C37 0.060(3) 0.034(2) 0.051(3) 0.011(2) 0.027(2) -0.001(2)
C38 0.039(3) 0.020(2) 0.032(2) -0.0064(17) 0.016(2) -0.0007(18)
C39 0.031(2) 0.036(2) 0.035(3) -0.0096(19) 0.015(2) -0.0146(18)
C40 0.026(2) 0.038(3) 0.027(2) -0.0028(19) 0.0080(17) -0.001(2)
C41 0.033(2) 0.027(2) 0.044(3) -0.0011(19) 0.021(2) 0.0079(18)
C42 0.026(2) 0.024(2) 0.037(2) -0.0021(18) 0.0108(19) -0.0010(17)
C43 0.032(3) 0.061(3) 0.061(3) -0.011(2) 0.024(2) -0.011(2)
C44 0.028(2) 0.060(3) 0.058(3) -0.011(2) 0.023(2) 0.002(2)

loop_
_atom_type_symbol
_atom_type_description
_atom_type_scat_dispersion_real
_atom_type_scat_dispersion_imag
_atom_type_scat_source
C C 0.0033 0.0016 'International Tables Vol C Tables 4.2.6.8 and 6.1.1.4'
H H 0.0000 0.0000 'International Tables Vol C Tables 4.2.6.8 and 6.1.1.4'
N N 0.0061 0.0033 'International Tables Vol C Tables 4.2.6.8 and 6.1.1.4'
Nb Nb -2.0727 0.6215 'International Tables Vol C Tables 4.2.6.8 and 6.1.1.4'

loop_
_geom_angle_atom_site_label_1
_geom_angle_atom_site_label_2
_geom_angle_atom_site_label_3
_geom_angle
N2 Nb1 N1 112.80(13)
N2 Nb1 N3 95.85(12)
N1 Nb1 N3 103.75(12)
N2 Nb1 N5 83.94(11)
N1 Nb1 N5 96.98(12)
N3 Nb1 N5 157.48(10)
N2 Nb1 N4 140.94(12)
N1 Nb1 N4 105.38(11)
N3 Nb1 N4 82.52(10)
N5 Nb1 N4 83.60(10)
C1 N1 Nb1 165.3(3)
C5 N2 Nb1 166.7(3)
C22 N3 C9 116.3(3)
C22 N3 Nb1 123.7(2)
C9 N3 Nb1 119.9(2)
C24 N4 C26 114.7(3)
C24 N4 Nb1 119.0(2)
C26 N4 Nb1 125.0(2)
C38 N5 C42 114.5(3)
C38 N5 Nb1 124.2(2)
C42 N5 Nb1 119.8(2)
C40 N6 C44 121.5(3)
C40 N6 C43 120.3(3)
C44 N6 C43 117.6(3)
N1 C1 C2 108.9(3)
N1 C1 C4 110.9(3)
C2 C1 C4 110.0(4)
N1 C1 C3 109.3(3)
C2 C1 C3 108.6(3)
C4 C1 C3 109.2(4)
N2 C5 C6 111.1(3)
N2 C5 C7 109.1(3)
C6 C5 C7 110.0(3)
N2 C5 C8 108.7(3)
C6 C5 C8 107.7(4)
C7 C5 C8 110.2(3)
C14 C9 C10 119.8(3)
C14 C9 N3 121.6(3)
C10 C9 N3 118.7(3)
C11 C10 C9 118.8(3)
C11 C10 C15 119.0(3)
C9 C10 C15 122.2(3)
C12 C11 C10 121.3(4)
C11 C12 C13 119.6(4)
C12 C13 C14 121.3(4)
C13 C14 C9 119.2(4)
C13 C14 C18 118.8(3)
C9 C14 C18 121.9(4)
C10 C15 C16 110.7(3)
C10 C15 C17 111.8(3)
C16 C15 C17 109.7(3)
C19 C18 C20 108.5(3)
C19 C18 C14 113.7(3)
C20 C18 C14 112.0(3)
N3 C22 C23 124.3(3)
N3 C22 C21 120.5(3)
C23 C22 C21 115.1(3)
C22 C23 C24 129.4(4)
N4 C24 C23 125.0(3)
N4 C24 C25 120.9(3)
C23 C24 C25 113.8(3)
C27 C26 C31 121.1(3)
C27 C26 N4 119.0(3)
C31 C26 N4 119.8(3)
C28 C27 C26 118.2(3)
C28 C27 C32 119.6(3)
C26 C27 C32 122.0(3)
C29 C28 C27 121.0(4)
C30 C29 C28 119.5(4)
C29 C30 C31 122.6(4)
C30 C31 C26 117.3(3)
C30 C31 C35 120.4(3)
C26 C31 C35 122.2(3)
C34 C32 C27 113.1(3)
C34 C32 C33 109.6(3)
C27 C32 C33 111.5(3)
C31 C35 C36 111.7(3)
C31 C35 C37 112.9(3)
C36 C35 C37 109.1(3)
N5 C38 C39 125.2(3)
C38 C39 C40 120.2(3)
N6 C40 C41 122.8(4)
N6 C40 C39 122.1(3)
C41 C40 C39 115.2(3)
C42 C41 C40 120.3(3)
N5 C42 C41 124.6(3)

loop_
_geom_bond_atom_site_label_1
_geom_bond_atom_site_label_2
_geom_bond_distance
Nb1 N2 1.795(3)
Nb1 N1 1.797(3)
Nb1 N3 2.213(3)
Nb1 N5 2.304(3)
Nb1 N4 2.339(3)
N1 C1 1.452(4)
N2 C5 1.453(5)
N3 C22 1.335(4)
N3 C9 1.448(4)
N4 C24 1.336(4)
N4 C26 1.445(4)
N5 C38 1.346(4)
N5 C42 1.347(4)
N6 C40 1.352(5)
N6 C44 1.447(5)
N6 C43 1.448(5)
C1 C2 1.522(6)
C1 C4 1.523(6)
C1 C3 1.530(5)
C5 C6 1.513(5)
C5 C7 1.517(5)
C5 C8 1.524(5)
C9 C14 1.391(5)
C9 C10 1.403(5)
C10 C11 1.388(5)
C10 C15 1.511(5)
C11 C12 1.368(5)
C12 C13 1.368(5)
C13 C14 1.384(5)
C14 C18 1.522(5)
C15 C16 1.516(5)
C15 C17 1.534(5)
C18 C19 1.510(5)
C18 C20 1.522(6)
C21 C22 1.520(5)
C22 C23 1.380(5)
C23 C24 1.403(5)
C24 C25 1.517(5)
C26 C27 1.406(5)
C26 C31 1.410(5)
C27 C28 1.393(5)
C27 C32 1.526(5)
C28 C29 1.377(5)
C29 C30 1.371(5)
C30 C31 1.379(5)
C31 C35 1.516(5)
C32 C34 1.496(6)
C32 C33 1.535(5)
C35 C36 1.526(5)
C35 C37 1.531(5)
C38 C39 1.362(5)
C39 C40 1.405(5)
C40 C41 1.401(5)
C41 C42 1.375(5)

loop_
_geom_torsion_atom_site_label_1
_geom_torsion_atom_site_label_2
_geom_torsion_atom_site_label_3
_geom_torsion_atom_site_label_4
_geom_torsion
N2 Nb1 N1 C1 -1.3(10)
N3 Nb1 N1 C1 101.2(10)
N5 Nb1 N1 C1 -87.6(10)
N4 Nb1 N1 C1 -172.9(10)
N1 Nb1 N2 C5 -58.6(12)
N3 Nb1 N2 C5 -166.2(11)
N5 Nb1 N2 C5 36.4(11)
N4 Nb1 N2 C5 108.5(11)
N2 Nb1 N3 C22 -175.1(3)
N1 Nb1 N3 C22 69.7(3)
N5 Nb1 N3 C22 -86.8(4)
N4 Nb1 N3 C22 -34.4(3)
N2 Nb1 N3 C9 5.2(2)
N1 Nb1 N3 C9 -110.0(2)
N5 Nb1 N3 C9 93.5(3)
N4 Nb1 N3 C9 145.9(2)
N2 Nb1 N4 C24 125.9(3)
N1 Nb1 N4 C24 -66.5(3)
N3 Nb1 N4 C24 35.8(2)
N5 Nb1 N4 C24 -162.0(3)
N2 Nb1 N4 C26 -67.8(3)
N1 Nb1 N4 C26 99.9(3)
N3 Nb1 N4 C26 -157.9(3)
N5 Nb1 N4 C26 4.4(3)
N2 Nb1 N5 C38 82.6(3)
N1 Nb1 N5 C38 -165.1(3)
N3 Nb1 N5 C38 -8.1(4)
N4 Nb1 N5 C38 -60.4(3)
N2 Nb1 N5 C42 -83.0(3)
N1 Nb1 N5 C42 29.3(3)
N3 Nb1 N5 C42 -173.7(3)
N4 Nb1 N5 C42 134.1(3)
Nb1 N1 C1 C2 -112.9(10)
Nb1 N1 C1 C4 8.3(12)
Nb1 N1 C1 C3 128.7(9)
Nb1 N2 C5 C6 54.1(12)
Nb1 N2 C5 C7 175.5(10)
Nb1 N2 C5 C8 -64.3(12)
C22 N3 C9 C14 -97.1(4)
Nb1 N3 C9 C14 82.6(4)
C22 N3 C9 C10 81.6(4)
Nb1 N3 C9 C10 -98.7(3)
C14 C9 C10 C11 1.5(5)
N3 C9 C10 C11 -177.3(3)
C14 C9 C10 C15 -179.2(3)
N3 C9 C10 C15 2.1(5)
C9 C10 C11 C12 -0.6(6)
C15 C10 C11 C12 -179.9(4)
C10 C11 C12 C13 -1.0(6)
C11 C12 C13 C14 1.5(6)
C12 C13 C14 C9 -0.6(6)
C12 C13 C14 C18 -179.9(4)
C10 C9 C14 C13 -1.0(5)
N3 C9 C14 C13 177.8(3)
C10 C9 C14 C18 178.3(3)
N3 C9 C14 C18 -2.9(6)
C11 C10 C15 C16 -63.8(5)
C9 C10 C15 C16 116.9(4)
C11 C10 C15 C17 58.9(5)
C9 C10 C15 C17 -120.4(4)
C13 C14 C18 C19 41.1(5)
C9 C14 C18 C19 -138.2(4)
C13 C14 C18 C20 -82.4(5)
C9 C14 C18 C20 98.3(5)
C9 N3 C22 C23 -164.6(3)
Nb1 N3 C22 C23 15.7(5)
C9 N3 C22 C21 11.8(5)
Nb1 N3 C22 C21 -167.9(2)
N3 C22 C23 C24 21.1(6)
C21 C22 C23 C24 -155.5(4)
C26 N4 C24 C23 172.2(3)
Nb1 N4 C24 C23 -20.1(5)
C26 N4 C24 C25 -2.5(5)
Nb1 N4 C24 C25 165.2(2)
C22 C23 C24 N4 -17.0(6)
C22 C23 C24 C25 158.1(4)
C24 N4 C26 C27 -89.9(4)
Nb1 N4 C26 C27 103.3(3)
C24 N4 C26 C31 90.6(4)
Nb1 N4 C26 C31 -76.2(4)
C31 C26 C27 C28 -3.6(5)
N4 C26 C27 C28 176.9(3)
C31 C26 C27 C32 172.2(3)
N4 C26 C27 C32 -7.3(5)
C26 C27 C28 C29 0.9(6)
C32 C27 C28 C29 -175.0(4)
C27 C28 C29 C30 1.0(6)
C28 C29 C30 C31 -0.3(7)
C29 C30 C31 C26 -2.2(6)
C29 C30 C31 C35 177.1(4)
C27 C26 C31 C30 4.2(5)
N4 C26 C31 C30 -176.3(3)
C27 C26 C31 C35 -175.1(3)
N4 C26 C31 C35 4.4(5)
C28 C27 C32 C34 -90.1(5)
C26 C27 C32 C34 94.2(4)
C28 C27 C32 C33 34.0(5)
C26 C27 C32 C33 -141.7(4)
C30 C31 C35 C36 -34.3(5)
C26 C31 C35 C36 145.0(4)
C30 C31 C35 C37 89.2(4)
C26 C31 C35 C37 -91.6(4)
C42 N5 C38 C39 -3.9(5)
Nb1 N5 C38 C39 -170.2(3)
N5 C38 C39 C40 3.0(6)
C44 N6 C40 C41 12.4(6)
C43 N6 C40 C41 -175.9(4)
C44 N6 C40 C39 -168.7(4)
C43 N6 C40 C39 3.0(6)
C38 C39 C40 N6 -178.2(4)
C38 C39 C40 C41 0.8(5)
N6 C40 C41 C42 175.8(4)
C39 C40 C41 C42 -3.2(5)
C38 N5 C42 C41 1.2(5)
Nb1 N5 C42 C41 168.1(3)
C40 C41 C42 N5 2.3(6)
